data_1562212
loop_
_publ_author_name
'Zhang, Yingjie'
'Bhadbhade, Mohan'
'Scales, Nicholas'
'Karatchevtseva, Inna'
'Price, Jason R.'
'Lu, Kim'
'Lumpkin, Gregory R.'

_publ_section_title
;
 Dysprosium complexes with mono-/di-carboxylate ligands---From simple
 dimers to 2D and 3D frameworks
;
_journal_name_full 'Journal of Solid State Chemistry'
_journal_page_first 1
_journal_page_last 8
_journal_paper_doi 10.1016/j.jssc.2014.07.007
_journal_volume 219
_journal_year 2014
_chemical_formula_sum 'C9.75 H20.5 Dy O8.5'
_chemical_formula_weight 436.26
_space_group_crystal_system monoclinic
_space_group_IT_number 14
_space_group_name_Hall '-P 2ybc'
_space_group_name_H-M_alt 'P 1 21/c 1'
_atom_sites_solution_hydrogens mixed
_audit_creation_method SHELXL-2013
_cell_angle_alpha 90
_cell_angle_beta 97.7810(18)
_cell_angle_gamma 90
_cell_formula_units_Z 8
_cell_length_a 8.8173(4)
_cell_length_b 14.1359(6)
_cell_length_c 23.9018(10)
_cell_measurement_reflns_used 9966
_cell_measurement_temperature 150(2)
_cell_measurement_theta_max 27.047
_cell_measurement_theta_min 2.741
_cell_volume 2951.7(2)
_computing_cell_refinement '<i>APEX2 </i>(Bruker, 2007)'
_computing_data_collection '<i>APEX2 </i>(Bruker, 2007)'
_computing_data_reduction '<i>APEX2 </i>(Bruker, 2007)'
_computing_molecular_graphics '<i>SHELXTL-Plus</i> (Sheldrick, 2008)'
_computing_structure_refinement 'SHELXL-2013 (Sheldrick, 2013)'
_computing_structure_solution '<i>SHELXS-97</i> (Sheldrick, 2008)'
_diffrn_ambient_temperature 150(2)
_diffrn_measured_fraction_theta_full 0.998
_diffrn_measured_fraction_theta_max 0.998
_diffrn_measurement_device_type 'Bruker kappa APEXII CCD Diffractometer'
_diffrn_measurement_method '\f scans, and \w scans with \k offsets'
_diffrn_radiation_type MoK\a
_diffrn_radiation_wavelength 0.71073
_diffrn_reflns_av_R_equivalents 0.0248
_diffrn_reflns_av_unetI/netI 0.0210
_diffrn_reflns_Laue_measured_fraction_full 0.998
_diffrn_reflns_Laue_measured_fraction_max 0.998
_diffrn_reflns_limit_h_max 11
_diffrn_reflns_limit_h_min -9
_diffrn_reflns_limit_k_max 16
_diffrn_reflns_limit_k_min -18
_diffrn_reflns_limit_l_max 30
_diffrn_reflns_limit_l_min -30
_diffrn_reflns_number 34058
_diffrn_reflns_point_group_measured_fraction_full 0.998
_diffrn_reflns_point_group_measured_fraction_max 0.998
_diffrn_reflns_theta_full 25.242
_diffrn_reflns_theta_max 27.000
_diffrn_reflns_theta_min 1.678
_diffrn_source 'Incoatec I\mS microfocus X-ray source'
_exptl_absorpt_coefficient_mu 5.096
_exptl_crystal_colour Colourless
_exptl_crystal_density_diffrn 1.963
_exptl_crystal_description Plates
_exptl_crystal_F_000 1704
_exptl_crystal_size_max 0.155
_exptl_crystal_size_mid 0.086
_exptl_crystal_size_min 0.071
_refine_diff_density_max 0.792
_refine_diff_density_min -1.116
_refine_diff_density_rms 0.103
_refine_ls_extinction_coef .
_refine_ls_extinction_method none
_refine_ls_goodness_of_fit_ref 1.065
_refine_ls_hydrogen_treatment constr
_refine_ls_matrix_type full
_refine_ls_number_parameters 402
_refine_ls_number_reflns 6437
_refine_ls_number_restraints 11
_refine_ls_restrained_S_all 1.066
_refine_ls_R_factor_all 0.0250
_refine_ls_R_factor_gt 0.0210
_refine_ls_shift/su_max 0.022
_refine_ls_shift/su_mean 0.000
_refine_ls_structure_factor_coef Fsqd
_refine_ls_weighting_details 'w=1/[\s^2^(Fo^2^)+(0.0152P)^2^+6.0593P] where P=(Fo^2^+2Fc^2^)/3'
_refine_ls_weighting_scheme calc
_refine_ls_wR_factor_gt 0.0443
_refine_ls_wR_factor_ref 0.0461
_reflns_Friedel_coverage 0.000
_reflns_Friedel_fraction_full .
_reflns_Friedel_fraction_max .
_reflns_number_gt 5823
_reflns_number_total 6437
_reflns_threshold_expression 'I > 2\s(I)'
_cod_data_source_file mmc3.cif
_cod_data_source_block p21byc
_cod_original_sg_symbol_H-M 'P 21/c'
_cod_original_formula_sum 'C9.75 H20.50 Dy O8.50'
_cod_database_code 1562212
_shelx_space_group_comment
;
The symmetry employed for this shelxl refinement is uniquely defined
by the following loop, which should always be used as a source of
symmetry information in preference to the above space-group names.
They are only intended as comments.
;
_shelx_estimated_absorpt_t_min 0.506
_shelx_estimated_absorpt_t_max 0.714
_shelxl_version_number 2013-4

loop_
_space_group_symop_operation_xyz
'x, y, z'
'-x, y+1/2, -z+1/2'
'-x, -y, -z'
'x, -y-1/2, z-1/2'

loop_
_atom_site_label
_atom_site_type_symbol
_atom_site_fract_x
_atom_site_fract_y
_atom_site_fract_z
_atom_site_U_iso_or_equiv
_atom_site_adp_type
_atom_site_occupancy
_atom_site_site_symmetry_order
_atom_site_calc_flag
_atom_site_refinement_flags_posn
_atom_site_refinement_flags_adp
_atom_site_refinement_flags_occupancy
_atom_site_disorder_assembly
_atom_site_disorder_group
O1M O 0.3016(16) 0.5570(11) -0.0405(4) 0.060(3) Uani 0.5 1 d D . P A -1
O2M O 0.4075(9) 0.5269(7) 0.0458(3) 0.064(3) Uani 0.5 1 d D . P A -1
H2M H 0.3224 0.5463 0.0533 0.096 Uiso 0.5 1 calc R U P A -1
C1M C 0.4077(11) 0.5274(6) -0.0081(4) 0.030(2) Uani 0.5 1 d D . P A -1
C2M C 0.5514(11) 0.4869(8) -0.0261(5) 0.042(2) Uani 0.5 1 d D . P A -1
H2MA H 0.5227 0.4344 -0.0528 0.051 Uiso 0.5 1 calc R U P A -1
H2MB H 0.6009 0.5365 -0.0466 0.051 Uiso 0.5 1 calc R U P A -1
C3M C 0.6653(17) 0.4510(14) 0.0210(6) 0.045(4) Uani 0.5 1 d D . P A -1
H3MA H 0.6911 0.5015 0.0488 0.068 Uiso 0.5 1 calc R U P A -1
H3MB H 0.7580 0.4305 0.0060 0.068 Uiso 0.5 1 calc R U P A -1
H3MC H 0.6214 0.3973 0.0392 0.068 Uiso 0.5 1 calc R U P A -1
Dy1A Dy 0.25012(2) 0.62784(2) 0.19414(2) 0.01053(4) Uani 1 1 d . . . . .
O1WA O 0.0895(2) 0.67717(15) 0.25924(9) 0.0200(5) Uani 1 1 d . . . . .
H1WA H 0.0525 0.6279 0.2745 0.030 Uiso 1 1 d R U . . .
H1WB H 0.0147 0.7106 0.2418 0.030 Uiso 1 1 d R U . . .
O2WA O 0.2536(2) 0.78785(14) 0.16918(9) 0.0173(5) Uani 1 1 d . . . . .
H2WA H 0.1633 0.8046 0.1530 0.026 Uiso 1 1 d R U . . .
H2WB H 0.3202 0.7964 0.1459 0.026 Uiso 1 1 d R U . . .
O1A O 0.3614(2) 0.55791(14) 0.28917(8) 0.0144(4) Uani 1 1 d D . . . .
O2A O 0.4276(3) 0.70202(15) 0.27159(9) 0.0222(5) Uani 1 1 d D . . . .
C1A C 0.4200(3) 0.6369(2) 0.30655(12) 0.0140(6) Uani 1 1 d D . . . .
C2A C 0.4724(4) 0.6498(2) 0.36814(13) 0.0237(7) Uani 1 1 d D . . . .
H2AA H 0.5491 0.6003 0.3806 0.028 Uiso 1 1 calc R U . . .
H2AB H 0.3839 0.6397 0.3889 0.028 Uiso 1 1 calc R U . . .
C3A C 0.5413(5) 0.7446(3) 0.38442(16) 0.0431(11) Uani 1 1 d D . . . .
H3AA H 0.6337 0.7537 0.3664 0.065 Uiso 1 1 calc R U . . .
H3AB H 0.5682 0.7477 0.4255 0.065 Uiso 1 1 calc R U . . .
H3AC H 0.4671 0.7945 0.3720 0.065 Uiso 1 1 calc R U . . .
O1B O 0.4172(2) 0.50240(14) 0.17454(8) 0.0156(4) Uani 1 1 d . . . . .
O2B O 0.5040(2) 0.64462(15) 0.16206(9) 0.0179(5) Uani 1 1 d . . . . .
C1B C 0.5283(3) 0.5568(2) 0.16955(12) 0.0142(6) Uani 1 1 d . . . . .
C2B C 0.6881(4) 0.5179(2) 0.17804(14) 0.0230(7) Uani 1 1 d . . . . .
H2BA H 0.7549 0.5560 0.1567 0.028 Uiso 1 1 calc R U . . .
H2BB H 0.6882 0.4518 0.1644 0.028 Uiso 1 1 calc R U . . .
C3B C 0.7464(4) 0.5219(3) 0.24100(16) 0.0387(10) Uani 1 1 d . . . . .
H3BA H 0.7469 0.5876 0.2539 0.058 Uiso 1 1 calc R U . . .
H3BB H 0.8505 0.4963 0.2478 0.058 Uiso 1 1 calc R U . . .
H3BC H 0.6791 0.4842 0.2617 0.058 Uiso 1 1 calc R U . . .
O1C O 0.1839(2) 0.60133(17) 0.09585(9) 0.0224(5) Uani 1 1 d . . . . .
O2C O -0.0010(2) 0.65814(15) 0.13767(9) 0.0171(4) Uani 1 1 d . . . . .
C1C C 0.0508(4) 0.6347(2) 0.09272(13) 0.0189(7) Uani 1 1 d . . . . .
C2C C -0.0413(5) 0.6459(4) 0.03558(16) 0.0469(12) Uani 1 1 d . . . . .
H2CA H 0.0264 0.6720 0.0096 0.056 Uiso 1 1 calc R U . . .
H2CB H -0.0743 0.5823 0.0215 0.056 Uiso 1 1 calc R U . . .
C3C C -0.1786(7) 0.7069(4) 0.0326(2) 0.0781(19) Uani 1 1 d . . . . .
H3CA H -0.2497 0.6804 0.0566 0.117 Uiso 1 1 calc R U . . .
H3CB H -0.2289 0.7100 -0.0065 0.117 Uiso 1 1 calc R U . . .
H3CC H -0.1481 0.7706 0.0458 0.117 Uiso 1 1 calc R U . . .
Dy1B Dy 0.24586(2) 0.41521(2) 0.31080(2) 0.01068(4) Uani 1 1 d . . . . .
O1WB O 0.2463(2) 0.25618(15) 0.33306(9) 0.0195(5) Uani 1 1 d . . . . .
H1WC H 0.1878 0.2466 0.3590 0.029 Uiso 1 1 d R U . . .
H1WD H 0.3393 0.2386 0.3456 0.029 Uiso 1 1 d R U . . .
O2WB O 0.3968(2) 0.35894(15) 0.24350(9) 0.0193(5) Uani 1 1 d . . . . .
H2WC H 0.4768 0.3298 0.2606 0.029 Uiso 1 1 d R U . . .
H2WD H 0.4261 0.4066 0.2245 0.029 Uiso 1 1 d R U . . .
O1D O 0.3189(2) 0.43714(16) 0.40975(9) 0.0210(5) Uani 1 1 d . . . . .
O2D O 0.5018(2) 0.38451(15) 0.36470(9) 0.0176(5) Uani 1 1 d . . . . .
C1D C 0.4505(4) 0.4024(2) 0.41069(13) 0.0170(6) Uani 1 1 d . . . . .
C2D C 0.5456(4) 0.3838(3) 0.46681(14) 0.0324(9) Uani 1 1 d . . . . .
H2DA H 0.6061 0.4414 0.4781 0.039 Uiso 1 1 calc R U . . .
H2DB H 0.4756 0.3732 0.4953 0.039 Uiso 1 1 calc R U . . .
C3D C 0.6529(6) 0.3017(4) 0.46851(18) 0.0577(14) Uani 1 1 d . . . . .
H3DA H 0.5963 0.2452 0.4540 0.087 Uiso 1 1 calc R U . . .
H3DB H 0.6995 0.2905 0.5075 0.087 Uiso 1 1 calc R U . . .
H3DC H 0.7332 0.3155 0.4451 0.087 Uiso 1 1 calc R U . . .
O1E O 0.1329(2) 0.48564(14) 0.21603(8) 0.0138(4) Uani 1 1 d . . . . .
O2E O 0.0597(2) 0.34353(15) 0.23413(9) 0.0186(5) Uani 1 1 d . . . . .
C1E C 0.0705(3) 0.4075(2) 0.19883(12) 0.0135(6) Uani 1 1 d . . . . .
C2E C 0.0171(4) 0.3947(2) 0.13724(13) 0.0215(7) Uani 1 1 d . . . . .
H2EA H 0.1073 0.3968 0.1167 0.026 Uiso 1 1 calc R U . . .
H2EB H -0.0499 0.4486 0.1239 0.026 Uiso 1 1 calc R U . . .
C3E C -0.0692(6) 0.3036(3) 0.12221(16) 0.0478(12) Uani 1 1 d . . . . .
H3EA H 0.0000 0.2497 0.1306 0.072 Uiso 1 1 calc R U . . .
H3EB H -0.1090 0.3038 0.0819 0.072 Uiso 1 1 calc R U . . .
H3EC H -0.1545 0.2984 0.1444 0.072 Uiso 1 1 calc R U . . .
O1F O 0.0801(2) 0.53970(15) 0.33824(9) 0.0200(5) Uani 1 1 d . . . . .
O2F O 0.0063(2) 0.39458(15) 0.35013(9) 0.0194(5) Uani 1 1 d . . . . .
C1F C -0.0085(3) 0.4824(2) 0.35765(13) 0.0196(7) Uani 1 1 d D . . . .
C2F C -0.1356(14) 0.5271(10) 0.3862(5) 0.038(3) Uani 0.594(13) 1 d D . P B 1
H2FA H -0.1657 0.5888 0.3685 0.046 Uiso 0.594(13) 1 calc R U P B 1
H2FB H -0.2266 0.4853 0.3822 0.046 Uiso 0.594(13) 1 calc R U P B 1
C3F C -0.0762(12) 0.5405(10) 0.4473(4) 0.080(5) Uani 0.594(13) 1 d D . P B 1
H3FA H -0.0431 0.4794 0.4641 0.120 Uiso 0.594(13) 1 calc R U P B 1
H3FB H -0.1574 0.5667 0.4670 0.120 Uiso 0.594(13) 1 calc R U P B 1
H3FC H 0.0108 0.5842 0.4510 0.120 Uiso 0.594(13) 1 calc R U P B 1
C2F' C -0.120(2) 0.5013(9) 0.3993(7) 0.023(3) Uani 0.406(13) 1 d D . P B 2
H2FC H -0.2246 0.4843 0.3816 0.027 Uiso 0.406(13) 1 calc R U P B 2
H2FD H -0.0938 0.4602 0.4328 0.027 Uiso 0.406(13) 1 calc R U P B 2
C3F' C -0.1194(11) 0.6026(7) 0.4182(5) 0.034(3) Uani 0.406(13) 1 d D . P B 2
H3FD H -0.0168 0.6195 0.4366 0.050 Uiso 0.406(13) 1 calc R U P B 2
H3FE H -0.1933 0.6108 0.4450 0.050 Uiso 0.406(13) 1 calc R U P B 2
H3FF H -0.1476 0.6436 0.3854 0.050 Uiso 0.406(13) 1 calc R U P B 2

loop_
_atom_site_aniso_label
_atom_site_aniso_U_11
_atom_site_aniso_U_22
_atom_site_aniso_U_33
_atom_site_aniso_U_23
_atom_site_aniso_U_13
_atom_site_aniso_U_12
O1M 0.050(6) 0.095(7) 0.034(6) 0.008(6) -0.002(5) 0.033(5)
O2M 0.048(5) 0.120(7) 0.026(4) -0.007(4) 0.010(3) 0.045(5)
C1M 0.042(6) 0.030(5) 0.016(5) 0.001(4) -0.002(5) 0.009(4)
C2M 0.045(7) 0.059(7) 0.026(6) -0.002(5) 0.013(5) 0.021(5)
C3M 0.043(11) 0.068(9) 0.025(9) 0.010(8) 0.006(8) 0.027(8)
Dy1A 0.00872(7) 0.00710(7) 0.01579(7) 0.00071(5) 0.00170(5) -0.00008(5)
O1WA 0.0241(12) 0.0128(11) 0.0248(12) 0.0045(9) 0.0092(9) 0.0079(9)
O2WA 0.0085(10) 0.0114(11) 0.0322(12) 0.0082(9) 0.0038(9) 0.0016(8)
O1A 0.0121(10) 0.0089(10) 0.0219(11) -0.0004(8) 0.0011(8) -0.0004(8)
O2A 0.0286(13) 0.0148(11) 0.0212(11) 0.0038(9) -0.0041(9) -0.0115(10)
C1A 0.0097(14) 0.0113(15) 0.0207(15) -0.0014(12) 0.0014(11) -0.0016(11)
C2A 0.0288(19) 0.0207(17) 0.0196(16) 0.0026(13) -0.0047(14) -0.0048(15)
C3A 0.067(3) 0.030(2) 0.027(2) -0.0036(16) -0.0130(19) -0.018(2)
O1B 0.0115(10) 0.0127(10) 0.0233(11) 0.0019(9) 0.0047(8) 0.0009(9)
O2B 0.0117(10) 0.0119(11) 0.0303(12) 0.0004(9) 0.0034(9) 0.0008(8)
C1B 0.0136(15) 0.0150(15) 0.0139(14) -0.0012(11) 0.0017(11) 0.0011(12)
C2B 0.0147(16) 0.0154(17) 0.040(2) 0.0008(14) 0.0095(14) 0.0039(13)
C3B 0.0185(19) 0.056(3) 0.040(2) 0.0042(19) -0.0023(16) 0.0109(18)
O1C 0.0174(12) 0.0302(13) 0.0199(11) -0.0010(10) 0.0029(9) 0.0038(10)
O2C 0.0125(10) 0.0148(11) 0.0238(11) 0.0016(9) 0.0013(9) 0.0007(9)
C1C 0.0184(16) 0.0163(16) 0.0207(16) 0.0016(12) -0.0018(13) -0.0039(13)
C2C 0.034(2) 0.079(3) 0.024(2) 0.003(2) -0.0083(17) 0.013(2)
C3C 0.085(4) 0.103(5) 0.037(3) 0.000(3) -0.024(3) 0.053(4)
Dy1B 0.00865(7) 0.00690(7) 0.01656(7) 0.00072(5) 0.00198(5) 0.00025(5)
O1WB 0.0122(11) 0.0148(11) 0.0323(12) 0.0036(9) 0.0055(9) 0.0014(9)
O2WB 0.0219(12) 0.0127(11) 0.0248(12) 0.0055(9) 0.0085(9) 0.0082(9)
O1D 0.0170(11) 0.0250(13) 0.0207(11) -0.0014(9) 0.0016(9) 0.0043(10)
O2D 0.0119(11) 0.0176(11) 0.0229(11) 0.0014(9) 0.0013(9) 0.0001(9)
C1D 0.0175(16) 0.0115(15) 0.0212(16) 0.0004(12) 0.0000(12) -0.0028(12)
C2D 0.031(2) 0.043(2) 0.0222(18) 0.0003(16) -0.0023(15) 0.0090(18)
C3D 0.072(3) 0.064(3) 0.033(2) 0.006(2) -0.006(2) 0.041(3)
O1E 0.0111(10) 0.0079(10) 0.0220(11) -0.0001(8) 0.0011(8) -0.0021(8)
O2E 0.0223(12) 0.0114(11) 0.0210(11) 0.0019(9) -0.0010(9) -0.0072(9)
C1E 0.0073(14) 0.0120(15) 0.0210(15) -0.0020(12) 0.0016(11) 0.0006(11)
C2E 0.0265(18) 0.0175(16) 0.0199(16) 0.0002(13) 0.0001(13) -0.0033(14)
C3E 0.085(3) 0.028(2) 0.0236(19) -0.0022(16) -0.014(2) -0.025(2)
O1F 0.0161(11) 0.0136(11) 0.0302(12) 0.0029(9) 0.0032(9) 0.0020(9)
O2F 0.0131(11) 0.0155(11) 0.0300(12) -0.0008(9) 0.0047(9) -0.0020(9)
C1F 0.0115(15) 0.0199(17) 0.0273(17) -0.0083(13) 0.0020(13) -0.0009(13)
C2F 0.027(5) 0.020(6) 0.073(8) -0.009(5) 0.030(6) 0.005(4)
C3F 0.090(8) 0.102(11) 0.060(7) -0.034(7) 0.051(6) -0.013(7)
C2F' 0.022(6) 0.011(7) 0.037(7) -0.008(5) 0.006(5) 0.005(5)
C3F' 0.028(5) 0.026(6) 0.051(7) -0.013(5) 0.019(5) -0.004(4)

loop_
_atom_type_symbol
_atom_type_description
_atom_type_scat_dispersion_real
_atom_type_scat_dispersion_imag
_atom_type_scat_source
C C 0.0033 0.0016 'International Tables Vol C Tables 4.2.6.8 and 6.1.1.4'
H H 0.0000 0.0000 'International Tables Vol C Tables 4.2.6.8 and 6.1.1.4'
O O 0.0106 0.0060 'International Tables Vol C Tables 4.2.6.8 and 6.1.1.4'
Dy Dy -0.1892 4.4098 'International Tables Vol C Tables 4.2.6.8 and 6.1.1.4'

loop_
_geom_angle_atom_site_label_1
_geom_angle_atom_site_label_2
_geom_angle_atom_site_label_3
_geom_angle
_geom_angle_site_symmetry_1
_geom_angle_site_symmetry_3
C1M O2M H2M 109.5 . .
O1M C1M O2M 122.6(9) . .
O1M C1M C2M 123.9(12) . .
O2M C1M C2M 113.5(11) . .
C3M C2M C1M 114.8(10) . .
C3M C2M H2MA 108.6 . .
C1M C2M H2MA 108.6 . .
C3M C2M H2MB 108.6 . .
C1M C2M H2MB 108.6 . .
H2MA C2M H2MB 107.5 . .
C2M C3M H3MA 109.5 . .
C2M C3M H3MB 109.5 . .
H3MA C3M H3MB 109.5 . .
C2M C3M H3MC 109.5 . .
H3MA C3M H3MC 109.5 . .
H3MB C3M H3MC 109.5 . .
O2WA Dy1A O1WA 84.94(7) . .
O2WA Dy1A O1E 154.71(7) . .
O1WA Dy1A O1E 77.50(7) . .
O2WA Dy1A O1C 84.85(8) . .
O1WA Dy1A O1C 127.85(8) . .
O1E Dy1A O1C 91.64(7) . .
O2WA Dy1A O1B 129.56(7) . .
O1WA Dy1A O1B 142.46(7) . .
O1E Dy1A O1B 73.19(7) . .
O1C Dy1A O1B 76.38(7) . .
O2WA Dy1A O2C 74.62(7) . .
O1WA Dy1A O2C 74.57(7) . .
O1E Dy1A O2C 83.18(7) . .
O1C Dy1A O2C 53.42(7) . .
O1B Dy1A O2C 123.50(7) . .
O2WA Dy1A O2B 77.57(7) . .
O1WA Dy1A O2B 146.05(7) . .
O1E Dy1A O2B 126.47(7) . .
O1C Dy1A O2B 79.62(7) . .
O1B Dy1A O2B 53.36(7) . .
O2C Dy1A O2B 126.58(7) . .
O2WA Dy1A O2A 75.74(7) . .
O1WA Dy1A O2A 75.92(8) . .
O1E Dy1A O2A 116.48(7) . .
O1C Dy1A O2A 148.10(7) . .
O1B Dy1A O2A 96.67(7) . .
O2C Dy1A O2A 139.52(7) . .
O2B Dy1A O2A 71.69(7) . .
O2WA Dy1A O1A 125.82(7) . .
O1WA Dy1A O1A 73.66(7) . .
O1E Dy1A O1A 66.30(7) . .
O1C Dy1A O1A 146.57(7) . .
O1B Dy1A O1A 73.37(7) . .
O2C Dy1A O1A 139.73(6) . .
O2B Dy1A O1A 93.32(7) . .
O2A Dy1A O1A 51.16(7) . .
O2WA Dy1A C1B 104.62(8) . .
O1WA Dy1A C1B 150.98(8) . .
O1E Dy1A C1B 99.48(8) . .
O1C Dy1A C1B 80.78(8) . .
O1B Dy1A C1B 26.89(8) . .
O2C Dy1A C1B 134.19(8) . .
O2B Dy1A C1B 27.09(8) . .
O2A Dy1A C1B 79.98(8) . .
O1A Dy1A C1B 78.72(7) . .
O2WA Dy1A C1C 76.93(8) . .
O1WA Dy1A C1C 101.50(9) . .
O1E Dy1A C1C 88.80(8) . .
O1C Dy1A C1C 26.58(8) . .
O1B Dy1A C1C 100.81(8) . .
O2C Dy1A C1C 26.93(8) . .
O2B Dy1A C1C 102.52(8) . .
O2A Dy1A C1C 152.67(8) . .
O1A Dy1A C1C 155.09(8) . .
C1B Dy1A C1C 107.31(9) . .
O2WA Dy1A C1A 99.84(8) . .
O1WA Dy1A C1A 69.81(8) . .
O1E Dy1A C1A 91.09(7) . .
O1C Dy1A C1A 162.26(8) . .
O1B Dy1A C1A 87.67(7) . .
O2C Dy1A C1A 144.32(7) . .
O2B Dy1A C1A 84.68(8) . .
O2A Dy1A C1A 25.46(7) . .
O1A Dy1A C1A 26.10(7) . .
C1B Dy1A C1A 81.49(8) . .
C1C Dy1A C1A 171.10(9) . .
Dy1A O1WA H1WA 109.5 . .
Dy1A O1WA H1WB 109.3 . .
H1WA O1WA H1WB 109.5 . .
Dy1A O2WA H2WA 109.5 . .
Dy1A O2WA H2WB 109.3 . .
H2WA O2WA H2WB 109.5 . .
C1A O1A Dy1B 148.04(19) . .
C1A O1A Dy1A 92.35(17) . .
Dy1B O1A Dy1A 113.77(8) . .
C1A O2A Dy1A 95.83(17) . .
O2A C1A O1A 118.8(3) . .
O2A C1A C2A 122.1(3) . .
O1A C1A C2A 119.0(3) . .
O2A C1A Dy1A 58.71(15) . .
O1A C1A Dy1A 61.55(15) . .
C2A C1A Dy1A 166.4(2) . .
C1A C2A C3A 115.1(3) . .
C1A C2A H2AA 108.5 . .
C3A C2A H2AA 108.5 . .
C1A C2A H2AB 108.5 . .
C3A C2A H2AB 108.5 . .
H2AA C2A H2AB 107.5 . .
C2A C3A H3AA 109.5 . .
C2A C3A H3AB 109.5 . .
H3AA C3A H3AB 109.5 . .
C2A C3A H3AC 109.5 . .
H3AA C3A H3AC 109.5 . .
H3AB C3A H3AC 109.5 . .
C1B O1B Dy1A 94.21(17) . .
C1B O2B Dy1A 90.27(17) . .
O1B C1B O2B 119.4(3) . .
O1B C1B C2B 119.4(3) . .
O2B C1B C2B 121.0(3) . .
O1B C1B Dy1A 58.90(14) . .
O2B C1B Dy1A 62.64(15) . .
C2B C1B Dy1A 160.2(2) . .
C1B C2B C3B 107.8(3) . .
C1B C2B H2BA 110.2 . .
C3B C2B H2BA 110.2 . .
C1B C2B H2BB 110.2 . .
C3B C2B H2BB 110.2 . .
H2BA C2B H2BB 108.5 . .
C2B C3B H3BA 109.5 . .
C2B C3B H3BB 109.5 . .
H3BA C3B H3BB 109.5 . .
C2B C3B H3BC 109.5 . .
H3BA C3B H3BC 109.5 . .
H3BB C3B H3BC 109.5 . .
C1C O1C Dy1A 95.86(18) . .
C1C O2C Dy1A 91.08(18) . .
O1C C1C O2C 119.2(3) . .
O1C C1C C2C 118.7(3) . .
O2C C1C C2C 122.1(3) . .
O1C C1C Dy1A 57.56(15) . .
O2C C1C Dy1A 61.99(16) . .
C2C C1C Dy1A 172.9(3) . .
C3C C2C C1C 116.3(4) . .
C3C C2C H2CA 108.2 . .
C1C C2C H2CA 108.2 . .
C3C C2C H2CB 108.2 . .
C1C C2C H2CB 108.2 . .
H2CA C2C H2CB 107.4 . .
C2C C3C H3CA 109.5 . .
C2C C3C H3CB 109.5 . .
H3CA C3C H3CB 109.5 . .
C2C C3C H3CC 109.5 . .
H3CA C3C H3CC 109.5 . .
H3CB C3C H3CC 109.5 . .
O1WB Dy1B O1A 154.05(7) . .
O1WB Dy1B O2WB 81.11(7) . .
O1A Dy1B O2WB 80.68(7) . .
O1WB Dy1B O1D 84.62(8) . .
O1A Dy1B O1D 92.27(7) . .
O2WB Dy1B O1D 128.17(7) . .
O1WB Dy1B O1F 128.61(7) . .
O1A Dy1B O1F 74.49(7) . .
O2WB Dy1B O1F 147.35(7) . .
O1D Dy1B O1F 74.34(7) . .
O1WB Dy1B O2F 76.69(7) . .
O1A Dy1B O2F 127.64(7) . .
O2WB Dy1B O2F 144.96(7) . .
O1D Dy1B O2F 76.43(7) . .
O1F Dy1B O2F 53.17(7) . .
O1WB Dy1B O2D 74.75(7) . .
O1A Dy1B O2D 82.72(7) . .
O2WB Dy1B O2D 74.80(7) . .
O1D Dy1B O2D 53.37(7) . .
O1F Dy1B O2D 121.58(7) . .
O2F Dy1B O2D 123.53(7) . .
O1WB Dy1B O2E 75.83(7) . .
O1A Dy1B O2E 116.59(7) . .
O2WB Dy1B O2E 74.88(7) . .
O1D Dy1B O2E 147.20(7) . .
O1F Dy1B O2E 97.57(7) . .
O2F Dy1B O2E 73.61(7) . .
O2D Dy1B O2E 140.34(7) . .
O1WB Dy1B O1E 124.95(7) . .
O1A Dy1B O1E 66.31(7) . .
O2WB Dy1B O1E 73.43(7) . .
O1D Dy1B O1E 148.24(7) . .
O1F Dy1B O1E 77.32(7) . .
O2F Dy1B O1E 97.72(7) . .
O2D Dy1B O1E 138.43(6) . .
O2E Dy1B O1E 50.89(6) . .
O1WB Dy1B C1D 76.09(8) . .
O1A Dy1B C1D 89.69(8) . .
O2WB Dy1B C1D 101.64(8) . .
O1D Dy1B C1D 26.60(8) . .
O1F Dy1B C1D 99.10(8) . .
O2F Dy1B C1D 98.93(8) . .
O2D Dy1B C1D 26.99(8) . .
O2E Dy1B C1D 151.90(8) . .
O1E Dy1B C1D 155.90(8) . .
O1WB Dy1B C1F 102.37(9) . .
O1A Dy1B C1F 101.01(8) . .
O2WB Dy1B C1F 160.29(8) . .
O1D Dy1B C1F 71.53(8) . .
O1F Dy1B C1F 26.56(8) . .
O2F Dy1B C1F 26.76(8) . .
O2D Dy1B C1F 124.90(8) . .
O2E Dy1B C1F 87.07(8) . .
O1E Dy1B C1F 89.14(8) . .
C1D Dy1B C1F 98.01(9) . .
O1WB Dy1B C1E 99.20(8) . .
O1A Dy1B C1E 91.27(8) . .
O2WB Dy1B C1E 68.82(8) . .
O1D Dy1B C1E 163.01(8) . .
O1F Dy1B C1E 90.64(8) . .
O2F Dy1B C1E 88.28(8) . .
O2D Dy1B C1E 143.61(7) . .
O2E Dy1B C1E 25.33(7) . .
O1E Dy1B C1E 26.03(7) . .
C1D Dy1B C1E 170.10(8) . .
C1F Dy1B C1E 91.48(8) . .
Dy1B O1WB H1WC 109.5 . .
Dy1B O1WB H1WD 109.2 . .
H1WC O1WB H1WD 109.5 . .
Dy1B O2WB H2WC 109.6 . .
Dy1B O2WB H2WD 109.2 . .
H2WC O2WB H2WD 109.5 . .
C1D O1D Dy1B 95.24(18) . .
C1D O2D Dy1B 90.54(18) . .
O1D C1D O2D 119.9(3) . .
O1D C1D C2D 119.0(3) . .
O2D C1D C2D 121.1(3) . .
O1D C1D Dy1B 58.16(15) . .
O2D C1D Dy1B 62.47(16) . .
C2D C1D Dy1B 171.5(2) . .
C3D C2D C1D 115.7(3) . .
C3D C2D H2DA 108.4 . .
C1D C2D H2DA 108.4 . .
C3D C2D H2DB 108.4 . .
C1D C2D H2DB 108.4 . .
H2DA C2D H2DB 107.4 . .
C2D C3D H3DA 109.5 . .
C2D C3D H3DB 109.5 . .
H3DA C3D H3DB 109.5 . .
C2D C3D H3DC 109.5 . .
H3DA C3D H3DC 109.5 . .
H3DB C3D H3DC 109.5 . .
C1E O1E Dy1A 148.32(19) . .
C1E O1E Dy1B 92.74(17) . .
Dy1A O1E Dy1B 113.62(8) . .
C1E O2E Dy1B 95.68(17) . .
O2E C1E O1E 118.5(3) . .
O2E C1E C2E 122.3(3) . .
O1E C1E C2E 119.1(3) . .
O2E C1E Dy1B 58.99(15) . .
O1E C1E Dy1B 61.23(15) . .
C2E C1E Dy1B 165.7(2) . .
C1E C2E C3E 114.7(3) . .
C1E C2E H2EA 108.6 . .
C3E C2E H2EA 108.6 . .
C1E C2E H2EB 108.6 . .
C3E C2E H2EB 108.6 . .
H2EA C2E H2EB 107.6 . .
C2E C3E H3EA 109.5 . .
C2E C3E H3EB 109.5 . .
H3EA C3E H3EB 109.5 . .
C2E C3E H3EC 109.5 . .
H3EA C3E H3EC 109.5 . .
H3EB C3E H3EC 109.5 . .
C1F O1F Dy1B 93.42(18) . .
C1F O2F Dy1B 92.78(18) . .
O1F C1F O2F 120.0(3) . .
O1F C1F C2F' 128.4(6) . .
O2F C1F C2F' 110.8(5) . .
O1F C1F C2F 115.5(6) . .
O2F C1F C2F 124.5(6) . .
O1F C1F Dy1B 60.01(15) . .
O2F C1F Dy1B 60.47(15) . .
C2F' C1F Dy1B 161.3(7) . .
C2F C1F Dy1B 173.9(6) . .
C3F C2F C1F 108.0(8) . .
C3F C2F H2FA 110.1 . .
C1F C2F H2FA 110.1 . .
C3F C2F H2FB 110.1 . .
C1F C2F H2FB 110.1 . .
H2FA C2F H2FB 108.4 . .
C2F C3F H3FA 109.5 . .
C2F C3F H3FB 109.5 . .
H3FA C3F H3FB 109.5 . .
C2F C3F H3FC 109.5 . .
H3FA C3F H3FC 109.5 . .
H3FB C3F H3FC 109.5 . .
C3F' C2F' C1F 112.9(10) . .
C3F' C2F' H2FC 109.0 . .
C1F C2F' H2FC 109.0 . .
C3F' C2F' H2FD 109.0 . .
C1F C2F' H2FD 109.0 . .
H2FC C2F' H2FD 107.8 . .
C2F' C3F' H3FD 109.5 . .
C2F' C3F' H3FE 109.5 . .
H3FD C3F' H3FE 109.5 . .
C2F' C3F' H3FF 109.5 . .
H3FD C3F' H3FF 109.5 . .
H3FE C3F' H3FF 109.5 . .

loop_
_geom_bond_atom_site_label_1
_geom_bond_atom_site_label_2
_geom_bond_distance
_geom_bond_site_symmetry_2
O1M C1M 1.206(10) .
O2M C1M 1.288(10) .
O2M H2M 0.8400 .
C1M C2M 1.505(10) .
C2M C3M 1.493(11) .
C2M H2MA 0.9900 .
C2M H2MB 0.9900 .
C3M H3MA 0.9800 .
C3M H3MB 0.9800 .
C3M H3MC 0.9800 .
Dy1A O2WA 2.340(2) .
Dy1A O1WA 2.347(2) .
Dy1A O1E 2.3515(19) .
Dy1A O1C 2.373(2) .
Dy1A O1B 2.392(2) .
Dy1A O2C 2.469(2) .
Dy1A O2B 2.474(2) .
Dy1A O2A 2.488(2) .
Dy1A O1A 2.549(2) .
Dy1A C1B 2.786(3) .
Dy1A C1C 2.797(3) .
Dy1A C1A 2.896(3) .
O1WA H1WA 0.8700 .
O1WA H1WB 0.8700 .
O2WA H2WA 0.8700 .
O2WA H2WB 0.8701 .
O1A C1A 1.275(3) .
O1A Dy1B 2.349(2) .
O2A C1A 1.252(3) .
C1A C2A 1.493(4) .
C2A C3A 1.502(5) .
C2A H2AA 0.9900 .
C2A H2AB 0.9900 .
C3A H3AA 0.9800 .
C3A H3AB 0.9800 .
C3A H3AC 0.9800 .
O1B C1B 1.263(3) .
O2B C1B 1.269(4) .
C1B C2B 1.500(4) .
C2B C3B 1.524(5) .
C2B H2BA 0.9900 .
C2B H2BB 0.9900 .
C3B H3BA 0.9800 .
C3B H3BB 0.9800 .
C3B H3BC 0.9800 .
O1C C1C 1.258(4) .
O2C C1C 1.267(4) .
C1C C2C 1.500(5) .
C2C C3C 1.479(6) .
C2C H2CA 0.9900 .
C2C H2CB 0.9900 .
C3C H3CA 0.9800 .
C3C H3CB 0.9800 .
C3C H3CC 0.9800 .
Dy1B O1WB 2.310(2) .
Dy1B O2WB 2.360(2) .
Dy1B O1D 2.386(2) .
Dy1B O1F 2.434(2) .
Dy1B O2F 2.443(2) .
Dy1B O2D 2.480(2) .
Dy1B O2E 2.503(2) .
Dy1B O1E 2.550(2) .
Dy1B C1D 2.797(3) .
Dy1B C1F 2.805(3) .
Dy1B C1E 2.906(3) .
O1WB H1WC 0.8701 .
O1WB H1WD 0.8700 .
O2WB H2WC 0.8699 .
O2WB H2WD 0.8701 .
O1D C1D 1.257(4) .
O2D C1D 1.269(4) .
C1D C2D 1.505(5) .
C2D C3D 1.495(5) .
C2D H2DA 0.9900 .
C2D H2DB 0.9900 .
C3D H3DA 0.9800 .
C3D H3DB 0.9800 .
C3D H3DC 0.9800 .
O1E C1E 1.277(3) .
O2E C1E 1.249(4) .
C1E C2E 1.495(4) .
C2E C3E 1.514(5) .
C2E H2EA 0.9900 .
C2E H2EB 0.9900 .
C3E H3EA 0.9800 .
C3E H3EB 0.9800 .
C3E H3EC 0.9800 .
O1F C1F 1.256(4) .
O2F C1F 1.264(4) .
C1F C2F' 1.516(12) .
C1F C2F 1.526(9) .
C2F C3F 1.495(12) .
C2F H2FA 0.9900 .
C2F H2FB 0.9900 .
C3F H3FA 0.9800 .
C3F H3FB 0.9800 .
C3F H3FC 0.9800 .
C2F' C3F' 1.501(12) .
C2F' H2FC 0.9900 .
C2F' H2FD 0.9900 .
C3F' H3FD 0.9800 .
C3F' H3FE 0.9800 .
C3F' H3FF 0.9800 .

loop_
_geom_torsion_atom_site_label_1
_geom_torsion_atom_site_label_2
_geom_torsion_atom_site_label_3
_geom_torsion_atom_site_label_4
_geom_torsion
_geom_torsion_site_symmetry_1
_geom_torsion_site_symmetry_2
_geom_torsion_site_symmetry_3
_geom_torsion_site_symmetry_4
O1M C1M C2M C3M -178(2) . . . .
O2M C1M C2M C3M 1.8(16) . . . .
Dy1A O2A C1A O1A 13.8(3) . . . .
Dy1A O2A C1A C2A -164.0(3) . . . .
Dy1B O1A C1A O2A -159.3(2) . . . .
Dy1A O1A C1A O2A -13.4(3) . . . .
Dy1B O1A C1A C2A 18.6(5) . . . .
Dy1A O1A C1A C2A 164.5(3) . . . .
Dy1B O1A C1A Dy1A -145.9(3) . . . .
O2A C1A C2A C3A -2.8(5) . . . .
O1A C1A C2A C3A 179.4(3) . . . .
Dy1A C1A C2A C3A -91.9(9) . . . .
Dy1A O1B C1B O2B -17.1(3) . . . .
Dy1A O1B C1B C2B 157.2(2) . . . .
Dy1A O2B C1B O1B 16.4(3) . . . .
Dy1A O2B C1B C2B -157.7(3) . . . .
O1B C1B C2B C3B -86.0(4) . . . .
O2B C1B C2B C3B 88.2(4) . . . .
Dy1A C1B C2B C3B -6.7(8) . . . .
Dy1A O1C C1C O2C -6.8(3) . . . .
Dy1A O1C C1C C2C 173.0(3) . . . .
Dy1A O2C C1C O1C 6.5(3) . . . .
Dy1A O2C C1C C2C -173.3(3) . . . .
O1C C1C C2C C3C -164.9(4) . . . .
O2C C1C C2C C3C 14.9(6) . . . .
Dy1B O1D C1D O2D 10.1(3) . . . .
Dy1B O1D C1D C2D -170.7(3) . . . .
Dy1B O2D C1D O1D -9.7(3) . . . .
Dy1B O2D C1D C2D 171.1(3) . . . .
O1D C1D C2D C3D 148.6(4) . . . .
O2D C1D C2D C3D -32.2(5) . . . .
Dy1B O2E C1E O1E -15.0(3) . . . .
Dy1B O2E C1E C2E 163.2(3) . . . .
Dy1A O1E C1E O2E 162.0(2) . . . .
Dy1B O1E C1E O2E 14.7(3) . . . .
Dy1A O1E C1E C2E -16.3(5) . . . .
Dy1B O1E C1E C2E -163.6(2) . . . .
Dy1A O1E C1E Dy1B 147.3(3) . . . .
O2E C1E C2E C3E 7.6(5) . . . .
O1E C1E C2E C3E -174.1(3) . . . .
Dy1B C1E C2E C3E 98.5(9) . . . .
Dy1B O1F C1F O2F -8.3(3) . . . .
Dy1B O1F C1F C2F' 159.8(10) . . . .
Dy1B O1F C1F C2F 175.4(5) . . . .
Dy1B O2F C1F O1F 8.3(3) . . . .
Dy1B O2F C1F C2F' -161.7(8) . . . .
Dy1B O2F C1F C2F -175.8(6) . . . .
O1F C1F C2F C3F -89.5(11) . . . .
O2F C1F C2F C3F 94.4(12) . . . .
C2F' C1F C2F C3F 49(3) . . . .
O1F C1F C2F' C3F' 0.1(19) . . . .
O2F C1F C2F' C3F' 169.0(11) . . . .
C2F C1F C2F' C3F' -50(3) . . . .
Dy1B C1F C2F' C3F' 110.7(16) . . . .
